data_1505907
loop_
_publ_author_name
'Lee, Soo Jin'
'Jung, Jong Hwa'
'Seo, Joobeom'
'Yoon, Il'
'Park, Ki-Min'
'Lindoy, Leonard F.'
'Lee, Shim Sung'

_publ_section_title
;
 A chromogenic macrocycle exhibiting cation-selective and anion-controlled
 color change: an approach to understanding structure-color relationships.
;
_journal_issue 8
_journal_name_full 'Organic letters'
_journal_page_first 1641
_journal_page_last 1643
_journal_paper_doi 10.1021/ol0602405
_journal_volume 8
_journal_year 2006
_chemical_formula_sum 'C32 H32 Cl2 Hg N4 O12 S2'
_chemical_formula_weight 1000.23
_chemical_name_systematic
; 
 ? 
;
_space_group_IT_number 15
_symmetry_cell_setting monoclinic
_symmetry_space_group_name_Hall '-C 2yc'
_symmetry_space_group_name_H-M 'C 1 2/c 1'
_atom_sites_solution_hydrogens geom
_atom_sites_solution_primary direct
_atom_sites_solution_secondary difmap
_audit_creation_method SHELXTL
_cell_angle_alpha 90.00
_cell_angle_beta 123.552(5)
_cell_angle_gamma 90.00
_cell_formula_units_Z 8
_cell_length_a 22.880(5)
_cell_length_b 25.666(6)
_cell_length_c 14.578(3)
_cell_measurement_reflns_used 2723
_cell_measurement_temperature 173(2)
_cell_measurement_theta_max 28.27
_cell_measurement_theta_min 2.44
_cell_volume 7134(3)
_computing_cell_refinement 'Bruker SMART'
_computing_data_collection 'Bruker SMART'
_computing_data_reduction 'Bruker SAINT'
_computing_molecular_graphics 'Bruker SHELXTL'
_computing_publication_material 'Bruker SHELXTL'
_computing_structure_refinement 'Bruker SHELXTL'
_computing_structure_solution 'Bruker SHELXTL'
_diffrn_ambient_temperature 173(2)
_diffrn_measured_fraction_theta_full 0.952
_diffrn_measured_fraction_theta_max 0.952
_diffrn_measurement_device_type 'CCD area detector'
_diffrn_measurement_method 'phi and omega scans'
_diffrn_radiation_monochromator graphite
_diffrn_radiation_source 'fine-focus sealed tube'
_diffrn_radiation_type MoK\a
_diffrn_radiation_wavelength 0.71073
_diffrn_reflns_av_R_equivalents 0.1551
_diffrn_reflns_av_sigmaI/netI 0.2352
_diffrn_reflns_limit_h_max 27
_diffrn_reflns_limit_h_min -29
_diffrn_reflns_limit_k_max 32
_diffrn_reflns_limit_k_min -29
_diffrn_reflns_limit_l_max 18
_diffrn_reflns_limit_l_min -18
_diffrn_reflns_number 20435
_diffrn_reflns_theta_full 27.00
_diffrn_reflns_theta_max 27.00
_diffrn_reflns_theta_min 1.33
_exptl_absorpt_coefficient_mu 4.651
_exptl_absorpt_correction_type 'Empirical SADABS'
_exptl_crystal_colour colorless
_exptl_crystal_density_diffrn 1.862
_exptl_crystal_density_method 'not measured'
_exptl_crystal_description block
_exptl_crystal_F_000 3952
_exptl_crystal_size_max 0.30
_exptl_crystal_size_mid 0.10
_exptl_crystal_size_min 0.10
_refine_diff_density_max 1.005
_refine_diff_density_min -2.485
_refine_diff_density_rms 0.200
_refine_ls_extinction_method none
_refine_ls_goodness_of_fit_ref 0.992
_refine_ls_hydrogen_treatment constr
_refine_ls_matrix_type full
_refine_ls_number_parameters 478
_refine_ls_number_reflns 7418
_refine_ls_number_restraints 0
_refine_ls_restrained_S_all 0.992
_refine_ls_R_factor_all 0.2073
_refine_ls_R_factor_gt 0.0622
_refine_ls_shift/su_max 0.000
_refine_ls_shift/su_mean 0.000
_refine_ls_structure_factor_coef Fsqd
_refine_ls_weighting_details 'calc w=1/[\s^2^(Fo^2^)+(0.0772P)^2^+0.0000P] where P=(Fo^2^+2Fc^2^)/3'
_refine_ls_weighting_scheme calc
_refine_ls_wR_factor_gt 0.1254
_refine_ls_wR_factor_ref 0.1982
_reflns_number_gt 2988
_reflns_number_total 7418
_reflns_threshold_expression >2sigma(I)
_cod_data_source_file ol0602405si20060127_025318.cif
_cod_data_source_block Compound2
_cod_depositor_comments
;
The following automatic conversions were performed:

'_symmetry_cell_setting' value 'Monoclinic' changed to 'monoclinic'
according to /home/saulius/struct/CIF-dictionaries/cif_core.dic
dictionary named 'cif_core.dic' version 2.4.1 from 2010-06-29.

Automatic conversion script
Id: cif_fix_values 1715 2011-07-08 13:25:40Z adriana 
;
_cod_original_sg_symbol_H-M C2/c
_cod_database_code 1505907

loop_
_symmetry_equiv_pos_as_xyz
'x, y, z'
'-x, y, -z+1/2'
'x+1/2, y+1/2, z'
'-x+1/2, y+1/2, -z+1/2'
'-x, -y, -z'
'x, -y, z-1/2'
'-x+1/2, -y+1/2, -z'
'x+1/2, -y+1/2, z-1/2'

loop_
_atom_site_label
_atom_site_type_symbol
_atom_site_fract_x
_atom_site_fract_y
_atom_site_fract_z
_atom_site_U_iso_or_equiv
_atom_site_adp_type
_atom_site_occupancy
_atom_site_symmetry_multiplicity
_atom_site_calc_flag
_atom_site_refinement_flags
Hg1 Hg 0.91729(3) 0.16981(2) 0.92919(5) 0.0481(2) Uani 1 1 d .
S1 S 0.9356(2) 0.15456(15) 0.7827(3) 0.0474(10) Uani 1 1 d .
S2 S 0.9282(2) 0.14447(14) 1.0989(3) 0.0431(10) Uani 1 1 d .
O1 O 0.8092(6) 0.2423(4) 0.9247(8) 0.057(3) Uani 1 1 d .
O2 O 0.7848(5) 0.2215(4) 0.7131(8) 0.052(3) Uani 1 1 d .
O3 O 0.2349(10) 0.0406(9) 0.4152(17) 0.131(8) Uani 1 1 d .
O4 O 0.2424(8) -0.0384(7) 0.4601(12) 0.119(7) Uani 1 1 d .
N1 N 0.8785(6) 0.0699(4) 0.8855(9) 0.043(3) Uani 1 1 d .
N2 N 0.5825(11) 0.0476(6) 0.6657(14) 0.092(6) Uani 1 1 d .
N3 N 0.5683(8) 0.0046(6) 0.6680(12) 0.065(4) Uani 1 1 d .
N4 N 0.2666(12) 0.0012(10) 0.4536(16) 0.096(7) Uani 1 1 d .
C1 C 0.7746(9) 0.2775(6) 0.8328(11) 0.057(5) Uani 1 1 d .
H1A H 0.8095 0.3002 0.8326 0.069 Uiso 1 1 calc R
H1B H 0.7413 0.2999 0.8379 0.069 Uiso 1 1 calc R
C2 C 0.7360(8) 0.2455(6) 0.7288(12) 0.056(5) Uani 1 1 d .
H2B H 0.7071 0.2188 0.7346 0.067 Uiso 1 1 calc R
H2C H 0.7045 0.2682 0.6652 0.067 Uiso 1 1 calc R
C3 C 0.7583(9) 0.1998(6) 0.6091(12) 0.054(5) Uani 1 1 d .
C4 C 0.6883(9) 0.1922(6) 0.5338(13) 0.059(5) Uani 1 1 d .
H4 H 0.6557 0.2021 0.5514 0.070 Uiso 1 1 calc R
C5 C 0.6641(12) 0.1700(7) 0.4312(14) 0.082(6) Uani 1 1 d .
H5 H 0.6156 0.1631 0.3797 0.098 Uiso 1 1 calc R
C6 C 0.7135(11) 0.1585(7) 0.4080(14) 0.073(6) Uani 1 1 d .
H6 H 0.6987 0.1451 0.3377 0.088 Uiso 1 1 calc R
C7 C 0.7847(10) 0.1664(7) 0.4863(13) 0.067(5) Uani 1 1 d .
H7 H 0.8177 0.1567 0.4692 0.080 Uiso 1 1 calc R
C8 C 0.8081(9) 0.1876(6) 0.5869(12) 0.053(5) Uani 1 1 d .
C9 C 0.8841(8) 0.1996(6) 0.6664(12) 0.054(4) Uani 1 1 d .
H9A H 0.8876 0.2348 0.6969 0.065 Uiso 1 1 calc R
H9B H 0.9065 0.2012 0.6247 0.065 Uiso 1 1 calc R
C10 C 0.8884(7) 0.0933(6) 0.7285(11) 0.049(4) Uani 1 1 d .
H10A H 0.8374 0.1002 0.6863 0.059 Uiso 1 1 calc R
H10B H 0.8995 0.0783 0.6772 0.059 Uiso 1 1 calc R
C11 C 0.9068(8) 0.0541(5) 0.8177(11) 0.043(4) Uani 1 1 d .
H11A H 0.8873 0.0197 0.7838 0.052 Uiso 1 1 calc R
H11B H 0.9584 0.0506 0.8663 0.052 Uiso 1 1 calc R
C12 C 0.8049(8) 0.0591(6) 0.8303(12) 0.040(4) Uani 1 1 d .
C13 C 0.7573(9) 0.1000(7) 0.7783(13) 0.058(5) Uani 1 1 d .
H13 H 0.7741 0.1337 0.7774 0.069 Uiso 1 1 calc R
C14 C 0.6864(10) 0.0923(8) 0.7284(14) 0.063(5) Uani 1 1 d .
H14 H 0.6548 0.1206 0.6942 0.075 Uiso 1 1 calc R
C15 C 0.6621(9) 0.0447(8) 0.7280(13) 0.057(5) Uani 1 1 d .
C16 C 0.7048(9) 0.0030(7) 0.7757(15) 0.072(6) Uani 1 1 d .
H16 H 0.6867 -0.0305 0.7737 0.086 Uiso 1 1 calc R
C17 C 0.7765(9) 0.0115(6) 0.8278(12) 0.057(5) Uani 1 1 d .
H17 H 0.8073 -0.0171 0.8635 0.069 Uiso 1 1 calc R
C18 C 0.4857(13) 0.0062(11) 0.6060(16) 0.093(8) Uani 1 1 d .
C19 C 0.4485(15) 0.0479(8) 0.553(2) 0.106(10) Uani 1 1 d .
H19 H 0.4719 0.0783 0.5520 0.127 Uiso 1 1 calc R
C20 C 0.3743(15) 0.0485(9) 0.497(2) 0.116(9) Uani 1 1 d .
H20 H 0.3477 0.0784 0.4576 0.140 Uiso 1 1 calc R
C21 C 0.3420(12) 0.0037(10) 0.5027(17) 0.073(6) Uani 1 1 d .
C22 C 0.3806(13) -0.0362(11) 0.5551(16) 0.093(8) Uani 1 1 d .
H22 H 0.3585 -0.0662 0.5608 0.112 Uiso 1 1 calc R
C23 C 0.4535(13) -0.0376(10) 0.6042(18) 0.098(8) Uani 1 1 d .
H23 H 0.4792 -0.0689 0.6354 0.118 Uiso 1 1 calc R
C24 C 0.9199(8) 0.0494(5) 0.9991(11) 0.048(4) Uani 1 1 d .
H24A H 0.9704 0.0544 1.0299 0.058 Uiso 1 1 calc R
H24B H 0.9113 0.0115 0.9974 0.058 Uiso 1 1 calc R
C25 C 0.9024(8) 0.0752(5) 1.0722(12) 0.051(4) Uani 1 1 d .
H25A H 0.9262 0.0563 1.1433 0.061 Uiso 1 1 calc R
H25B H 0.8513 0.0725 1.0382 0.061 Uiso 1 1 calc R
C26 C 0.8532(7) 0.1718(6) 1.0930(12) 0.047(4) Uani 1 1 d .
H26A H 0.8099 0.1653 1.0199 0.057 Uiso 1 1 calc R
H26B H 0.8480 0.1554 1.1496 0.057 Uiso 1 1 calc R
C27 C 0.8651(8) 0.2305(6) 1.1139(12) 0.047(4) Uani 1 1 d .
C28 C 0.9033(8) 0.2491(7) 1.2202(12) 0.056(4) Uani 1 1 d .
H28 H 0.9210 0.2259 1.2807 0.067 Uiso 1 1 calc R
C29 C 0.9159(9) 0.3032(7) 1.2380(14) 0.064(5) Uani 1 1 d .
H29 H 0.9420 0.3158 1.3115 0.077 Uiso 1 1 calc R
C30 C 0.8927(10) 0.3372(7) 1.1561(13) 0.072(6) Uani 1 1 d .
H30 H 0.9016 0.3735 1.1697 0.086 Uiso 1 1 calc R
C31 C 0.8536(10) 0.3168(7) 1.0462(13) 0.068(5) Uani 1 1 d .
H31 H 0.8347 0.3397 0.9851 0.082 Uiso 1 1 calc R
C32 C 0.8437(9) 0.2654(6) 1.0299(12) 0.052(4) Uani 1 1 d .
Cl1 Cl 0.9812(3) 0.29565(16) 0.9245(3) 0.0619(12) Uani 1 1 d .
O5 O 0.9257(8) 0.3262(6) 0.8439(11) 0.130(6) Uani 1 1 d .
O6 O 1.0080(8) 0.2639(5) 0.8754(11) 0.100(5) Uani 1 1 d .
O7 O 1.0333(6) 0.3302(5) 1.0023(9) 0.079(4) Uani 1 1 d .
O8 O 0.9572(6) 0.2621(4) 0.9751(10) 0.070(3) Uani 1 1 d .
Cl2 Cl 0.6014(2) 0.38568(14) 0.6185(3) 0.0437(10) Uani 1 1 d .
O9 O 0.5870(5) 0.4197(4) 0.5306(9) 0.062(3) Uani 1 1 d .
O10 O 0.5756(5) 0.4089(4) 0.6798(8) 0.062(3) Uani 1 1 d .
O11 O 0.5655(6) 0.3377(4) 0.5714(9) 0.067(3) Uani 1 1 d .
O12 O 0.6756(5) 0.3762(4) 0.6894(8) 0.058(3) Uani 1 1 d .

loop_
_atom_site_aniso_label
_atom_site_aniso_U_11
_atom_site_aniso_U_22
_atom_site_aniso_U_33
_atom_site_aniso_U_23
_atom_site_aniso_U_13
_atom_site_aniso_U_12
Hg1 0.0709(5) 0.0298(3) 0.0384(3) -0.0027(3) 0.0269(3) 0.0042(4)
S1 0.056(3) 0.040(2) 0.036(2) -0.0025(17) 0.019(2) 0.0098(19)
S2 0.055(3) 0.0284(19) 0.034(2) -0.0006(16) 0.017(2) 0.0042(19)
O1 0.083(8) 0.037(6) 0.044(7) 0.015(5) 0.032(6) 0.019(6)
O2 0.053(7) 0.051(6) 0.037(6) -0.002(5) 0.015(6) 0.025(6)
O3 0.083(14) 0.19(2) 0.128(17) -0.039(15) 0.062(13) -0.007(13)
O4 0.073(11) 0.164(17) 0.089(11) -0.001(11) 0.025(9) -0.069(11)
N1 0.036(8) 0.033(7) 0.040(7) -0.009(6) 0.008(7) 0.003(6)
N2 0.19(2) 0.026(8) 0.095(13) -0.012(8) 0.097(15) -0.013(11)
N3 0.057(11) 0.055(10) 0.082(11) 0.013(8) 0.038(9) 0.028(8)
N4 0.10(2) 0.13(2) 0.062(13) -0.040(14) 0.046(14) -0.042(17)
C1 0.082(13) 0.052(10) 0.043(10) 0.018(8) 0.037(10) 0.025(9)
C2 0.059(12) 0.049(10) 0.039(10) 0.020(8) 0.013(9) 0.037(9)
C3 0.059(13) 0.055(10) 0.021(9) 0.000(8) 0.006(9) 0.019(9)
C4 0.062(13) 0.053(10) 0.044(11) 0.014(9) 0.018(10) 0.032(9)
C5 0.090(16) 0.064(12) 0.048(12) 0.016(11) 0.011(11) 0.033(13)
C6 0.076(15) 0.069(14) 0.038(11) 0.014(9) 0.008(11) 0.043(11)
C7 0.086(15) 0.065(12) 0.044(10) 0.023(10) 0.033(11) 0.049(12)
C8 0.071(13) 0.042(9) 0.026(9) 0.004(7) 0.014(9) 0.026(9)
C9 0.066(13) 0.048(10) 0.038(9) 0.000(8) 0.023(10) 0.015(9)
C10 0.042(10) 0.050(10) 0.038(9) -0.009(8) 0.012(8) 0.016(8)
C11 0.054(11) 0.025(8) 0.036(9) -0.011(7) 0.016(8) 0.010(7)
C12 0.034(10) 0.041(9) 0.037(9) -0.004(7) 0.014(8) 0.013(8)
C13 0.043(12) 0.056(11) 0.053(11) 0.014(9) 0.013(10) 0.010(9)
C14 0.051(14) 0.074(14) 0.056(12) 0.020(10) 0.025(10) 0.023(11)
C15 0.036(12) 0.082(15) 0.031(9) -0.014(9) 0.005(9) 0.018(11)
C16 0.040(12) 0.047(11) 0.083(14) -0.015(10) 0.005(11) -0.004(10)
C17 0.052(12) 0.029(9) 0.048(10) -0.010(8) 0.000(9) 0.012(8)
C18 0.11(2) 0.099(19) 0.047(12) -0.031(13) 0.028(14) 0.010(18)
C19 0.11(2) 0.060(14) 0.21(3) -0.091(17) 0.12(2) -0.068(15)
C20 0.14(3) 0.081(17) 0.13(2) -0.075(16) 0.08(2) -0.040(17)
C21 0.056(16) 0.112(19) 0.048(13) -0.043(13) 0.027(12) -0.054(15)
C22 0.063(18) 0.14(2) 0.052(14) 0.002(14) 0.015(13) -0.049(16)
C23 0.080(19) 0.087(18) 0.098(18) -0.025(15) 0.030(15) -0.032(14)
C24 0.073(12) 0.017(7) 0.031(9) 0.004(6) 0.014(9) 0.016(7)
C25 0.066(12) 0.029(8) 0.041(9) -0.001(7) 0.017(9) -0.004(8)
C26 0.044(10) 0.046(9) 0.050(9) 0.014(8) 0.025(8) 0.014(9)
C27 0.053(11) 0.036(9) 0.046(10) -0.007(8) 0.024(9) -0.002(8)
C28 0.063(12) 0.063(12) 0.039(10) 0.008(8) 0.027(10) 0.017(10)
C29 0.086(14) 0.057(11) 0.061(12) -0.018(10) 0.048(11) -0.008(10)
C30 0.134(17) 0.041(10) 0.050(11) 0.002(9) 0.056(12) 0.015(11)
C31 0.104(15) 0.057(12) 0.051(11) 0.013(9) 0.048(11) 0.028(11)
C32 0.090(13) 0.031(9) 0.041(10) 0.015(7) 0.040(10) 0.020(9)
Cl1 0.090(4) 0.041(2) 0.046(3) 0.000(2) 0.033(3) 0.005(2)
O5 0.138(14) 0.112(13) 0.070(9) 0.057(9) 0.012(9) 0.040(11)
O6 0.149(13) 0.089(10) 0.099(11) -0.028(8) 0.091(10) -0.012(9)
O7 0.098(10) 0.063(8) 0.057(7) -0.022(7) 0.032(7) -0.025(8)
O8 0.098(9) 0.037(7) 0.085(9) -0.005(6) 0.056(8) -0.011(6)
Cl2 0.050(3) 0.0283(19) 0.035(2) 0.0057(16) 0.013(2) -0.0015(18)
O9 0.068(8) 0.040(6) 0.059(7) 0.032(5) 0.024(6) -0.006(6)
O10 0.065(8) 0.058(7) 0.050(7) -0.002(6) 0.023(6) 0.014(6)
O11 0.077(9) 0.043(7) 0.064(7) -0.011(6) 0.027(7) -0.024(6)
O12 0.052(8) 0.063(8) 0.029(6) 0.003(5) 0.002(6) 0.006(6)

loop_
_atom_type_symbol
_atom_type_description
_atom_type_scat_dispersion_real
_atom_type_scat_dispersion_imag
_atom_type_scat_source
C C 0.0033 0.0016 'International Tables Vol C Tables 4.2.6.8 and 6.1.1.4'
H H 0.0000 0.0000 'International Tables Vol C Tables 4.2.6.8 and 6.1.1.4'
N N 0.0061 0.0033 'International Tables Vol C Tables 4.2.6.8 and 6.1.1.4'
O O 0.0106 0.0060 'International Tables Vol C Tables 4.2.6.8 and 6.1.1.4'
S S 0.1246 0.1234 'International Tables Vol C Tables 4.2.6.8 and 6.1.1.4'
Cl Cl 0.1484 0.1585 'International Tables Vol C Tables 4.2.6.8 and 6.1.1.4'
Hg Hg -2.3894 9.2266 'International Tables Vol C Tables 4.2.6.8 and 6.1.1.4'

loop_
_geom_angle_atom_site_label_1
_geom_angle_atom_site_label_2
_geom_angle_atom_site_label_3
_geom_angle
S1 Hg1 S2 151.85(13)
S1 Hg1 O8 100.0(3)
S2 Hg1 O8 99.5(3)
S1 Hg1 N1 80.3(3)
S2 Hg1 N1 79.6(3)
O8 Hg1 N1 178.2(4)
C10 S1 C9 102.6(7)
C10 S1 Hg1 99.9(5)
C9 S1 Hg1 112.0(5)
C26 S2 C25 100.4(7)
C26 S2 Hg1 106.6(5)
C25 S2 Hg1 101.6(5)
C32 O1 C1 116.0(11)
C2 O2 C3 116.5(12)
C12 N1 C24 112.7(12)
C12 N1 C11 112.1(11)
C24 N1 C11 113.4(11)
C12 N1 Hg1 116.8(8)
C24 N1 Hg1 98.7(8)
C11 N1 Hg1 102.1(8)
N3 N2 C15 101.4(18)
N2 N3 C18 103.0(18)
O4 N4 O3 125(3)
O4 N4 C21 119(3)
O3 N4 C21 116(3)
O1 C1 C2 108.0(12)
O2 C2 C1 109.1(13)
C4 C3 C8 122.2(15)
C4 C3 O2 122.6(15)
C8 C3 O2 115.1(15)
C3 C4 C5 121.0(17)
C6 C5 C4 117.1(19)
C5 C6 C7 120.9(17)
C8 C7 C6 121.6(17)
C7 C8 C3 117.1(16)
C7 C8 C9 120.9(16)
C3 C8 C9 121.9(14)
C8 C9 S1 117.6(11)
C11 C10 S1 112.7(10)
N1 C11 C10 111.7(11)
C17 C12 C13 115.9(15)
C17 C12 N1 125.3(13)
C13 C12 N1 118.8(14)
C14 C13 C12 121.2(16)
C15 C14 C13 119.9(17)
C14 C15 C16 122.5(18)
C14 C15 N2 108.4(16)
C16 C15 N2 129.1(19)
C15 C16 C17 117.1(17)
C12 C17 C16 123.4(15)
C19 C18 C23 120(2)
C19 C18 N3 122(2)
C23 C18 N3 117(2)
C18 C19 C20 122(2)
C21 C20 C19 118(2)
C22 C21 C20 119(2)
C22 C21 N4 119(2)
C20 C21 N4 122(3)
C21 C22 C23 124(2)
C18 C23 C22 118(2)
N1 C24 C25 112.7(11)
C24 C25 S2 113.6(11)
C27 C26 S2 108.2(10)
C32 C27 C28 117.9(14)
C32 C27 C26 122.0(13)
C28 C27 C26 119.9(14)
C27 C28 C29 119.1(15)
C30 C29 C28 122.7(16)
C29 C30 C31 117.1(16)
C32 C31 C30 119.9(15)
C31 C32 C27 123.0(15)
C31 C32 O1 123.1(13)
C27 C32 O1 113.8(13)
O5 Cl1 O7 107.1(9)
O5 Cl1 O8 110.0(9)
O7 Cl1 O8 111.0(7)
O5 Cl1 O6 109.9(10)
O7 Cl1 O6 110.8(8)
O8 Cl1 O6 108.1(8)
Cl1 O8 Hg1 128.5(7)
O11 Cl2 O9 108.0(7)
O11 Cl2 O12 109.7(7)
O9 Cl2 O12 110.0(6)
O11 Cl2 O10 109.3(7)
O9 Cl2 O10 109.4(7)
O12 Cl2 O10 110.4(6)

loop_
_geom_bond_atom_site_label_1
_geom_bond_atom_site_label_2
_geom_bond_distance
Hg1 S1 2.424(4)
Hg1 S2 2.434(4)
Hg1 O8 2.494(10)
Hg1 N1 2.672(11)
S1 C10 1.823(15)
S1 C9 1.841(15)
S2 C26 1.811(14)
S2 C25 1.846(14)
O1 C32 1.410(17)
O1 C1 1.439(16)
O2 C2 1.399(16)
O2 C3 1.402(16)
O3 N4 1.19(2)
O4 N4 1.18(2)
N1 C12 1.436(17)
N1 C24 1.477(17)
N1 C11 1.506(16)
N2 N3 1.158(18)
N2 C15 1.52(2)
N3 C18 1.58(3)
N4 C21 1.46(3)
C1 C2 1.51(2)
C3 C4 1.37(2)
C3 C8 1.38(2)
C4 C5 1.40(2)
C5 C6 1.38(3)
C6 C7 1.39(2)
C7 C8 1.37(2)
C8 C9 1.49(2)
C10 C11 1.509(19)
C12 C17 1.38(2)
C12 C13 1.395(19)
C13 C14 1.38(2)
C14 C15 1.34(2)
C15 C16 1.35(2)
C16 C17 1.39(2)
C18 C19 1.32(3)
C18 C23 1.34(3)
C19 C20 1.42(3)
C20 C21 1.39(3)
C21 C22 1.29(3)
C22 C23 1.41(3)
C24 C25 1.485(19)
C26 C27 1.530(19)
C27 C32 1.372(19)
C27 C28 1.378(19)
C28 C29 1.41(2)
C29 C30 1.33(2)
C30 C31 1.43(2)
C31 C32 1.34(2)
Cl1 O5 1.399(12)
Cl1 O7 1.414(11)
Cl1 O8 1.426(11)
Cl1 O6 1.428(12)
Cl2 O11 1.428(10)
Cl2 O9 1.431(9)
Cl2 O12 1.438(10)
Cl2 O10 1.444(11)
